data_7213936
loop_
_publ_author_name
'Wang, Ya-Li'
'Gu, Bin'
'Ma, Yue'
'Xing, Cui'
'Wang, Qing-Lun'
'Li, Li-Cun'
'Cheng, Peng'
'Liao, Dai-Zheng'

_publ_section_title
;
 A new D2d-symmetry DyIII mononuclear single-molecule magnet containing a
 monodentate N-heterocyclic donor ligand
;
_journal_issue 11
_journal_name_full CrystEngComm
_journal_page_first 2283
_journal_paper_doi 10.1039/c3ce42212g
_journal_volume 16
_journal_year 2014
_chemical_formula_sum 'C21 H11 F18 Ho N4 O6'
_chemical_formula_weight 922.27
_chemical_name_systematic
;
?
;
_space_group_IT_number 14
_symmetry_cell_setting monoclinic
_symmetry_space_group_name_Hall '-P 2ybc'
_symmetry_space_group_name_H-M 'P 1 21/c 1'
_atom_sites_solution_hydrogens geom
_atom_sites_solution_primary direct
_atom_sites_solution_secondary difmap
_audit_creation_method SHELXL-97
_cell_angle_alpha 90.00
_cell_angle_beta 97.77(3)
_cell_angle_gamma 90.00
_cell_formula_units_Z 4
_cell_length_a 8.9350(18)
_cell_length_b 22.252(4)
_cell_length_c 16.011(3)
_cell_measurement_reflns_used 19164
_cell_measurement_temperature 293(2)
_cell_measurement_theta_max 27.96
_cell_measurement_theta_min 3.03
_cell_volume 3154.1(11)
_computing_cell_refinement 'Bruker XSCANS'
_computing_data_collection 'Bruker XSCANS'
_computing_data_reduction 'Bruker SHELXTL'
_computing_molecular_graphics 'Bruker SHELXTL'
_computing_publication_material 'Bruker SHELXTL'
_computing_structure_refinement 'SHELXL-97 (Sheldrick, 1997)'
_computing_structure_solution 'SHELXS-97 (Sheldrick, 1990)'
_diffrn_ambient_temperature 293(2)
_diffrn_measured_fraction_theta_full 0.997
_diffrn_measured_fraction_theta_max 0.997
_diffrn_measurement_device_type 'Bruker P4'
_diffrn_measurement_method '\w scans'
_diffrn_radiation_monochromator graphite
_diffrn_radiation_source 'fine-focus sealed tube'
_diffrn_radiation_type MoK\a
_diffrn_radiation_wavelength 0.71073
_diffrn_reflns_av_R_equivalents 0.0565
_diffrn_reflns_av_sigmaI/netI 0.0550
_diffrn_reflns_limit_h_max 10
_diffrn_reflns_limit_h_min -10
_diffrn_reflns_limit_k_max 26
_diffrn_reflns_limit_k_min -25
_diffrn_reflns_limit_l_max 19
_diffrn_reflns_limit_l_min -19
_diffrn_reflns_number 18974
_diffrn_reflns_theta_full 25.01
_diffrn_reflns_theta_max 25.01
_diffrn_reflns_theta_min 3.03
_exptl_absorpt_coefficient_mu 2.657
_exptl_absorpt_correction_T_max 0.6186
_exptl_absorpt_correction_T_min 0.6186
_exptl_absorpt_correction_type multi-scan
_exptl_absorpt_process_details crystalclear
_exptl_crystal_colour colourless
_exptl_crystal_density_diffrn 1.942
_exptl_crystal_density_meas ?
_exptl_crystal_density_method 'not measured'
_exptl_crystal_description block
_exptl_crystal_F_000 1768
_exptl_crystal_size_max 0.20
_exptl_crystal_size_mid 0.20
_exptl_crystal_size_min 0.20
_refine_diff_density_max 1.139
_refine_diff_density_min -0.665
_refine_diff_density_rms 0.123
_refine_ls_extinction_method none
_refine_ls_goodness_of_fit_ref 1.103
_refine_ls_hydrogen_treatment constr
_refine_ls_matrix_type full
_refine_ls_number_parameters 535
_refine_ls_number_reflns 5549
_refine_ls_number_restraints 274
_refine_ls_restrained_S_all 1.203
_refine_ls_R_factor_all 0.0826
_refine_ls_R_factor_gt 0.0602
_refine_ls_shift/su_max 0.083
_refine_ls_shift/su_mean 0.010
_refine_ls_structure_factor_coef Fsqd
_refine_ls_weighting_details 'calc w=1/[\s^2^(Fo^2^)+(0.0648P)^2^+9.0696P] where P=(Fo^2^+2Fc^2^)/3'
_refine_ls_weighting_scheme calc
_refine_ls_wR_factor_gt 0.1381
_refine_ls_wR_factor_ref 0.1498
_reflns_number_gt 4374
_reflns_number_total 5549
_reflns_threshold_expression >2sigma(I)
_cod_data_source_file c3ce42212g.txt
_cod_data_source_block c101130d
_cod_depositor_comments
;
The following automatic conversions were performed:

'_symmetry_cell_setting' value 'Monoclinic' changed to 'monoclinic'
according to
/usr/data/users/saulius/automatic-downloads/current/RSC/lib/dictionaries/cif_core.dic
dictionary named 'cif_core.dic' version 2.4.2 from 2011-04-26.

Automatic conversion script
Id: cif_fix_values 2281 2013-09-26 08:29:07Z andrius 

The following automatic conversions were performed:

'_exptl_crystal_density_meas' value 'none' was changed to '?' - the
value is perceived as not measured.

Automatic conversion script
Id: cif_fix_values 3008 2015-01-20 13:52:24Z robertas 
;
_cod_original_cell_volume 3154.1(10)
_cod_original_sg_symbol_H-M P21/c
_cod_database_code 7213936

loop_
_symmetry_equiv_pos_as_xyz
'x, y, z'
'-x, y+1/2, -z+1/2'
'-x, -y, -z'
'x, -y-1/2, z-1/2'

loop_
_atom_site_label
_atom_site_type_symbol
_atom_site_fract_x
_atom_site_fract_y
_atom_site_fract_z
_atom_site_U_iso_or_equiv
_atom_site_adp_type
_atom_site_occupancy
_atom_site_symmetry_multiplicity
_atom_site_calc_flag
_atom_site_refinement_flags
_atom_site_disorder_assembly
_atom_site_disorder_group
Ho1 Ho 0.90853(5) 0.156150(17) 0.24137(3) 0.05030(18) Uani 1 1 d . A .
F1 F 1.1612(16) 0.0292(6) 0.0423(8) 0.110(4) Uani 0.689(9) 1 d PU A 1
F2 F 1.2454(18) -0.0021(6) 0.1645(10) 0.111(4) Uani 0.689(9) 1 d PU A 1
F3 F 1.3916(15) 0.0449(6) 0.0994(10) 0.116(4) Uani 0.689(9) 1 d PU A 1
F1' F 1.324(4) 0.0509(13) 0.0478(18) 0.105(6) Uani 0.311(9) 1 d PU A 2
F2' F 1.138(3) 0.0030(12) 0.090(2) 0.115(7) Uani 0.311(9) 1 d PDU A 2
F3' F 1.330(4) 0.0111(15) 0.172(2) 0.108(7) Uani 0.311(9) 1 d PU A 2
F4 F 1.4661(19) 0.2481(8) 0.1632(15) 0.140(5) Uani 0.619(11) 1 d PU A 3
F5 F 1.2596(16) 0.3042(6) 0.1417(10) 0.108(4) Uani 0.619(11) 1 d PU A 3
F6 F 1.3615(18) 0.2829(7) 0.2667(10) 0.117(4) Uani 0.619(11) 1 d PU A 3
F4' F 1.388(3) 0.2672(11) 0.1110(12) 0.111(6) Uani 0.381(11) 1 d PDU A 4
F5' F 1.296(3) 0.3017(13) 0.213(2) 0.125(6) Uani 0.381(11) 1 d PU A 4
F6' F 1.471(2) 0.2470(12) 0.2298(18) 0.125(6) Uani 0.381(11) 1 d PDU A 4
F7 F 1.0368(12) 0.2692(5) 0.5116(5) 0.146(3) Uani 1 1 d U . .
F8 F 1.0587(14) 0.3530(5) 0.4641(7) 0.166(4) Uani 1 1 d U . .
F9 F 1.2143(11) 0.2852(6) 0.4499(6) 0.161(4) Uani 1 1 d U . .
F10 F 0.8659(19) 0.3550(7) 0.1052(10) 0.127(4) Uani 0.689(9) 1 d PU A 1
F11 F 0.6477(14) 0.3479(5) 0.1403(9) 0.105(4) Uani 0.689(9) 1 d PU A 1
F12 F 0.8065(19) 0.4087(5) 0.2045(9) 0.117(4) Uani 0.689(9) 1 d PU A 1
F10' F 0.748(4) 0.3366(13) 0.096(2) 0.115(7) Uani 0.311(9) 1 d PU A 2
F11' F 0.688(3) 0.3844(15) 0.2103(19) 0.134(7) Uani 0.311(9) 1 d PDU A 2
F12' F 0.891(4) 0.3958(16) 0.163(2) 0.119(7) Uani 0.311(9) 1 d PU A 2
F13 F 0.3879(13) 0.1490(5) 0.3683(7) 0.165(4) Uani 1 1 d U . .
F14 F 0.5782(13) 0.1828(5) 0.4473(7) 0.157(4) Uani 1 1 d U . .
F15 F 0.5093(12) 0.0967(5) 0.4649(6) 0.152(4) Uani 1 1 d U . .
F16 F 0.8141(11) -0.0640(4) 0.2700(7) 0.143(3) Uani 1 1 d U . .
F17 F 0.6678(14) -0.0436(4) 0.1646(7) 0.157(4) Uani 1 1 d U . .
F18 F 0.5841(13) -0.0618(5) 0.2706(8) 0.176(4) Uani 1 1 d U . .
C1 C 0.6886(11) 0.1938(4) 0.0556(6) 0.062(3) Uani 1 1 d . . .
H1 H 0.6843 0.2332 0.0743 0.074 Uiso 1 1 calc R . .
C2 C 0.6214(17) 0.1746(7) -0.0182(9) 0.111(5) Uani 1 1 d . . .
H2 H 0.5629 0.1976 -0.0588 0.133 Uiso 1 1 calc R . .
C3 C 0.6536(17) 0.1148(7) -0.0239(8) 0.111(5) Uani 1 1 d . . .
H3 H 0.6226 0.0891 -0.0688 0.133 Uiso 1 1 calc R . .
C4 C 1.0932(13) 0.0415(5) 0.3624(8) 0.078(3) Uani 1 1 d . . .
H4 H 1.0875 0.0161 0.3159 0.094 Uiso 1 1 calc R . .
C5 C 1.1546(16) 0.0254(6) 0.4420(9) 0.099(4) Uani 1 1 d . . .
H5 H 1.1962 -0.0115 0.4597 0.119 Uiso 1 1 calc R . .
C6 C 1.1422(17) 0.0741(7) 0.4888(9) 0.101(4) Uani 1 1 d . . .
H6 H 1.1748 0.0776 0.5462 0.121 Uiso 1 1 calc R . .
C7 C 1.2480(15) 0.0436(5) 0.1110(9) 0.085(3) Uani 1 1 d D . .
C8 C 1.1933(11) 0.1004(4) 0.1502(5) 0.055(2) Uani 1 1 d . A .
C9 C 1.2859(12) 0.1501(5) 0.1556(7) 0.068(3) Uani 1 1 d . . .
H9 H 1.3807 0.1479 0.1379 0.082 Uiso 1 1 calc R A .
C10 C 1.2375(10) 0.2035(5) 0.1872(6) 0.058(2) Uani 1 1 d . A .
C11 C 1.3351(14) 0.2607(7) 0.1857(11) 0.112(6) Uani 1 1 d D . .
C12 C 1.0763(17) 0.2964(6) 0.4452(9) 0.091(4) Uani 1 1 d . . .
C13 C 0.9870(12) 0.2762(5) 0.3656(6) 0.065(3) Uani 1 1 d . A .
C14 C 0.9289(12) 0.3190(5) 0.3081(7) 0.070(3) Uani 1 1 d . . .
H14 H 0.9453 0.3594 0.3213 0.085 Uiso 1 1 calc R . .
C15 C 0.8477(11) 0.3042(4) 0.2318(7) 0.060(2) Uani 1 1 d . A .
C16 C 0.7889(18) 0.3541(5) 0.1709(10) 0.092(4) Uani 1 1 d D . .
C17 C 0.5223(16) 0.1388(8) 0.4043(9) 0.101(5) Uani 1 1 d . . .
C18 C 0.6246(11) 0.1149(5) 0.3427(7) 0.068(3) Uani 1 1 d . A .
C19 C 0.6212(14) 0.0541(6) 0.3219(8) 0.083(3) Uani 1 1 d . . .
H19 H 0.5583 0.0284 0.3469 0.099 Uiso 1 1 calc R . .
C20 C 0.7082(12) 0.0315(5) 0.2654(7) 0.065(3) Uani 1 1 d . A .
C21 C 0.6972(16) -0.0344(6) 0.2437(10) 0.100(4) Uani 1 1 d . . .
N1 N 0.7621(10) 0.1505(4) 0.0993(6) 0.065(2) Uani 1 1 d . . .
N2 N 0.7404(14) 0.1009(5) 0.0498(7) 0.111(4) Uani 1 1 d . . .
H2A H 0.7763 0.0658 0.0632 0.133 Uiso 1 1 calc R . .
N3 N 1.0432(10) 0.0968(4) 0.3594(5) 0.067(2) Uani 1 1 d . . .
N4 N 1.0752(11) 0.1166(5) 0.4393(6) 0.084(3) Uani 1 1 d . . .
H4A H 1.0549 0.1520 0.4560 0.101 Uiso 1 1 calc R . .
O1 O 1.0657(8) 0.0960(3) 0.1729(4) 0.0641(17) Uani 1 1 d . . .
O2 O 1.1157(7) 0.2124(3) 0.2152(4) 0.0612(17) Uani 1 1 d . . .
O3 O 0.9748(7) 0.2204(3) 0.3581(4) 0.0625(17) Uani 1 1 d . . .
O4 O 0.8160(7) 0.2526(3) 0.2025(4) 0.0565(15) Uani 1 1 d . . .
O5 O 0.7035(8) 0.1543(3) 0.3155(5) 0.0670(18) Uani 1 1 d . . .
O6 O 0.7994(8) 0.0590(3) 0.2282(5) 0.0695(19) Uani 1 1 d . . .

loop_
_atom_site_aniso_label
_atom_site_aniso_U_11
_atom_site_aniso_U_22
_atom_site_aniso_U_33
_atom_site_aniso_U_23
_atom_site_aniso_U_13
_atom_site_aniso_U_12
Ho1 0.0498(3) 0.0378(3) 0.0639(3) -0.0076(2) 0.00970(19) -0.00580(19)
F1 0.139(7) 0.095(7) 0.093(6) -0.035(6) 0.001(6) 0.026(6)
F2 0.129(8) 0.075(6) 0.133(7) 0.006(6) 0.030(7) 0.029(6)
F3 0.100(7) 0.108(7) 0.146(8) -0.025(6) 0.043(6) 0.032(6)
F1' 0.117(10) 0.102(10) 0.100(10) -0.018(8) 0.032(8) 0.020(8)
F2' 0.121(10) 0.101(10) 0.124(10) -0.024(8) 0.025(8) 0.003(8)
F3' 0.104(10) 0.091(10) 0.126(10) -0.003(8) 0.006(9) 0.026(9)
F4 0.115(8) 0.141(8) 0.171(9) -0.012(8) 0.043(7) -0.030(7)
F5 0.119(8) 0.075(6) 0.128(8) 0.021(6) 0.011(6) -0.024(6)
F6 0.120(8) 0.110(8) 0.117(8) -0.022(7) -0.002(6) -0.043(6)
F4' 0.119(9) 0.108(9) 0.110(9) 0.018(8) 0.028(8) -0.034(8)
F5' 0.123(10) 0.109(9) 0.143(10) -0.003(9) 0.024(9) -0.020(8)
F6' 0.110(9) 0.130(10) 0.131(10) 0.001(8) 0.000(8) -0.036(8)
F7 0.173(7) 0.174(8) 0.085(5) -0.013(5) -0.001(5) -0.037(6)
F8 0.211(8) 0.134(7) 0.136(6) -0.064(6) -0.037(6) 0.007(6)
F9 0.109(6) 0.218(9) 0.146(7) -0.067(6) -0.021(5) -0.002(6)
F10 0.137(8) 0.124(8) 0.126(7) 0.042(6) 0.042(7) 0.013(7)
F11 0.094(6) 0.093(6) 0.119(7) 0.025(6) -0.018(6) -0.002(5)
F12 0.141(8) 0.066(6) 0.139(7) -0.002(6) -0.004(7) -0.001(6)
F10' 0.122(10) 0.098(10) 0.118(10) 0.014(8) -0.007(9) 0.006(9)
F11' 0.132(10) 0.123(10) 0.146(10) 0.010(9) 0.010(9) 0.020(9)
F12' 0.124(10) 0.107(10) 0.126(10) 0.018(8) 0.013(8) -0.012(9)
F13 0.121(7) 0.232(9) 0.149(7) -0.011(6) 0.041(6) 0.042(6)
F14 0.174(8) 0.161(7) 0.150(7) -0.041(6) 0.073(6) -0.035(7)
F15 0.170(7) 0.172(8) 0.127(6) 0.014(6) 0.061(6) -0.029(6)
F16 0.123(6) 0.076(5) 0.215(8) -0.005(5) -0.031(6) 0.014(5)
F17 0.209(8) 0.091(6) 0.160(7) -0.035(6) -0.018(7) -0.022(6)
F18 0.176(8) 0.102(6) 0.258(10) -0.009(6) 0.061(7) -0.056(6)
C1 0.065(6) 0.044(5) 0.070(6) -0.012(5) -0.015(5) 0.012(5)
C2 0.110(11) 0.118(12) 0.093(10) -0.009(9) -0.029(8) 0.038(10)
C3 0.138(12) 0.108(12) 0.074(8) -0.044(8) -0.035(8) 0.025(10)
C4 0.089(8) 0.050(6) 0.090(8) 0.008(6) -0.006(6) 0.006(6)
C5 0.106(10) 0.065(8) 0.121(11) 0.015(8) -0.004(8) 0.009(7)
C6 0.127(12) 0.095(11) 0.078(8) 0.022(8) 0.002(8) 0.004(9)
C7 0.089(9) 0.063(8) 0.107(10) 0.000(7) 0.033(8) 0.018(7)
C8 0.065(6) 0.049(6) 0.049(5) 0.003(4) 0.007(5) 0.015(5)
C9 0.060(6) 0.071(7) 0.076(7) 0.000(6) 0.020(5) 0.004(6)
C10 0.047(5) 0.063(6) 0.064(6) 0.006(5) 0.004(5) -0.005(5)
C11 0.052(7) 0.107(12) 0.187(17) -0.063(12) 0.055(9) -0.013(8)
C12 0.109(11) 0.073(8) 0.085(9) -0.022(7) -0.006(8) 0.006(8)
C13 0.064(6) 0.065(7) 0.066(6) -0.021(6) 0.012(5) -0.011(5)
C14 0.081(7) 0.039(5) 0.088(8) -0.025(6) -0.002(6) -0.012(5)
C15 0.054(5) 0.041(5) 0.086(7) -0.005(5) 0.012(5) -0.002(4)
C16 0.107(11) 0.051(7) 0.115(11) -0.018(7) 0.006(9) -0.006(7)
C17 0.082(9) 0.135(13) 0.089(9) -0.028(9) 0.026(8) -0.048(9)
C18 0.052(6) 0.077(8) 0.072(6) 0.008(6) 0.002(5) -0.011(6)
C19 0.080(8) 0.071(8) 0.100(9) 0.008(7) 0.022(7) -0.025(6)
C20 0.058(6) 0.045(5) 0.087(7) 0.003(5) -0.014(5) -0.011(5)
C21 0.083(9) 0.073(8) 0.131(12) 0.010(9) -0.031(8) -0.026(8)
N1 0.069(5) 0.050(5) 0.076(5) -0.021(4) 0.006(4) -0.002(4)
N2 0.143(11) 0.068(7) 0.117(9) -0.026(6) 0.001(8) 0.016(7)
N3 0.068(5) 0.060(6) 0.072(6) -0.003(4) 0.007(4) -0.009(4)
N4 0.098(7) 0.087(7) 0.065(6) 0.005(5) 0.007(5) 0.009(6)
O1 0.068(4) 0.045(4) 0.081(4) -0.012(3) 0.019(4) 0.004(3)
O2 0.050(4) 0.056(4) 0.080(4) -0.015(3) 0.019(3) -0.006(3)
O3 0.070(4) 0.056(4) 0.062(4) -0.009(3) 0.008(3) -0.008(3)
O4 0.048(3) 0.046(4) 0.073(4) -0.009(3) 0.001(3) -0.002(3)
O5 0.058(4) 0.051(4) 0.095(5) -0.004(4) 0.022(4) -0.007(3)
O6 0.068(4) 0.047(4) 0.093(5) -0.007(4) 0.010(4) -0.017(3)

loop_
_atom_type_symbol
_atom_type_description
_atom_type_scat_dispersion_real
_atom_type_scat_dispersion_imag
_atom_type_scat_source
C C 0.0033 0.0016 'International Tables Vol C Tables 4.2.6.8 and 6.1.1.4'
H H 0.0000 0.0000 'International Tables Vol C Tables 4.2.6.8 and 6.1.1.4'
F F 0.0171 0.0103 'International Tables Vol C Tables 4.2.6.8 and 6.1.1.4'
Ho Ho -0.2175 4.6783 'International Tables Vol C Tables 4.2.6.8 and 6.1.1.4'
N N 0.0061 0.0033 'International Tables Vol C Tables 4.2.6.8 and 6.1.1.4'
O O 0.0106 0.0060 'International Tables Vol C Tables 4.2.6.8 and 6.1.1.4'

loop_
_geom_angle_atom_site_label_1
_geom_angle_atom_site_label_2
_geom_angle_atom_site_label_3
_geom_angle
O5 Ho1 O2 144.0(2)
O5 Ho1 O1 143.5(2)
O2 Ho1 O1 71.2(2)
O5 Ho1 O4 83.0(2)
O2 Ho1 O4 73.8(2)
O1 Ho1 O4 128.0(2)
O5 Ho1 O3 74.7(2)
O2 Ho1 O3 72.3(2)
O1 Ho1 O3 128.3(2)
O4 Ho1 O3 72.4(2)
O5 Ho1 O6 71.6(2)
O2 Ho1 O6 143.7(2)
O1 Ho1 O6 72.5(2)
O4 Ho1 O6 133.1(2)
O3 Ho1 O6 132.7(2)
O5 Ho1 N1 96.5(3)
O2 Ho1 N1 101.4(3)
O1 Ho1 N1 79.3(3)
O4 Ho1 N1 71.3(2)
O3 Ho1 N1 143.5(3)
O6 Ho1 N1 73.2(3)
O5 Ho1 N3 86.3(3)
O2 Ho1 N3 96.2(3)
O1 Ho1 N3 77.9(3)
O4 Ho1 N3 143.5(2)
O3 Ho1 N3 71.1(3)
O6 Ho1 N3 74.5(3)
N1 Ho1 N3 144.8(3)
N1 C1 C2 112.0(10)
N1 C1 H1 124.0
C2 C1 H1 124.0
C1 C2 C3 107.5(11)
C1 C2 H2 126.3
C3 C2 H2 126.3
N2 C3 C2 105.3(11)
N2 C3 H3 127.3
C2 C3 H3 127.4
N3 C4 C5 111.9(12)
N3 C4 H4 124.1
C5 C4 H4 124.1
C6 C5 C4 105.0(12)
C6 C5 H5 127.5
C4 C5 H5 127.5
N4 C6 C5 108.1(12)
N4 C6 H6 126.0
C5 C6 H6 126.0
F1 C7 F1' 71.7(16)
F1 C7 F3 111.5(13)
F1' C7 F3 43.2(13)
F1 C7 F2 107.2(13)
F1' C7 F2 130.5(17)
F3 C7 F2 102.0(13)
F1 C7 F3' 133.1(19)
F1' C7 F3' 110(2)
F3 C7 F3' 70.5(17)
F2 C7 F3' 35.1(14)
F1 C7 F2' 44.7(15)
F1' C7 F2' 109(2)
F3 C7 F2' 132.2(16)
F2 C7 F2' 64.6(17)
F3' C7 F2' 97(2)
F1 C7 C8 111.5(11)
F1' C7 C8 116.6(16)
F3 C7 C8 114.4(12)
F2 C7 C8 109.6(11)
F3' C7 C8 108.9(17)
F2' C7 C8 113.3(15)
O1 C8 C9 127.6(9)
O1 C8 C7 114.4(9)
C9 C8 C7 118.0(10)
C8 C9 C10 119.9(9)
C8 C9 H9 120.0
C10 C9 H9 120.1
O2 C10 C9 126.8(9)
O2 C10 C11 113.4(9)
C9 C10 C11 119.8(9)
F5' C11 F4 130(2)
F5' C11 F5 55.8(19)
F4 C11 F5 115.0(17)
F5' C11 F6' 107(3)
F4 C11 F6' 47.1(12)
F5 C11 F6' 142.8(17)
F5' C11 F4' 116(3)
F4 C11 F4' 48.8(12)
F5 C11 F4' 70.6(17)
F6' C11 F4' 95.0(17)
F5' C11 F6 48.9(18)
F4 C11 F6 106.9(15)
F5 C11 F6 104.3(14)
F6' C11 F6 64.0(16)
F4' C11 F6 139.2(16)
F5' C11 C10 118.0(17)
F4 C11 C10 111.0(13)
F5 C11 C10 111.2(11)
F6' C11 C10 106.0(16)
F4' C11 C10 111.7(14)
F6 C11 C10 107.8(13)
F9 C12 F8 109.0(14)
F9 C12 F7 103.3(13)
F8 C12 F7 101.7(12)
F9 C12 C13 113.8(12)
F8 C12 C13 115.1(12)
F7 C12 C13 112.6(12)
O3 C13 C14 127.0(9)
O3 C13 C12 114.6(11)
C14 C13 C12 118.4(10)
C15 C14 C13 122.3(9)
C15 C14 H14 118.9
C13 C14 H14 118.9
O4 C15 C14 128.1(10)
O4 C15 C16 112.7(9)
C14 C15 C16 119.2(9)
F10' C16 F11 58.0(18)
F10' C16 F12' 104(2)
F11 C16 F12' 133.5(18)
F10' C16 F12 131.9(19)
F11 C16 F12 107.8(14)
F12' C16 F12 49.8(16)
F10' C16 F10 50.9(17)
F11 C16 F10 106.4(15)
F12' C16 F10 58.1(17)
F12 C16 F10 105.1(15)
F10' C16 F11' 118(3)
F11 C16 F11' 63.3(18)
F12' C16 F11' 102(2)
F12 C16 F11' 53.5(16)
F10 C16 F11' 144.2(19)
F10' C16 C15 114.3(16)
F11 C16 C15 113.4(12)
F12' C16 C15 113.1(17)
F12 C16 C15 113.3(12)
F10 C16 C15 110.2(12)
F11' C16 C15 105.1(18)
F14 C17 F13 112.7(17)
F14 C17 F15 102.1(12)
F13 C17 F15 106.1(12)
F14 C17 C18 113.3(11)
F13 C17 C18 112.3(12)
F15 C17 C18 109.6(14)
O5 C18 C19 126.7(11)
O5 C18 C17 113.5(11)
C19 C18 C17 119.8(11)
C20 C19 C18 121.4(10)
C20 C19 H19 119.3
C18 C19 H19 119.3
O6 C20 C19 127.4(10)
O6 C20 C21 113.4(11)
C19 C20 C21 119.1(11)
F16 C21 F17 107.4(16)
F16 C21 F18 106.9(13)
F17 C21 F18 100.9(11)
F16 C21 C20 114.0(10)
F17 C21 C20 112.6(12)
F18 C21 C20 114.0(14)
C1 N1 N2 105.2(9)
C1 N1 Ho1 128.3(6)
N2 N1 Ho1 126.5(7)
C3 N2 N1 110.0(11)
C3 N2 H2A 125.0
N1 N2 H2A 125.0
C4 N3 N4 104.2(9)
C4 N3 Ho1 131.1(8)
N4 N3 Ho1 124.7(7)
C6 N4 N3 110.8(11)
C6 N4 H4A 124.6
N3 N4 H4A 124.6
C8 O1 Ho1 136.8(6)
C10 O2 Ho1 137.3(6)
C13 O3 Ho1 133.4(7)
C15 O4 Ho1 132.9(6)
C18 O5 Ho1 136.0(7)
C20 O6 Ho1 134.5(7)

loop_
_geom_bond_atom_site_label_1
_geom_bond_atom_site_label_2
_geom_bond_distance
Ho1 O5 2.313(7)
Ho1 O2 2.320(6)
Ho1 O1 2.321(6)
Ho1 O4 2.354(6)
Ho1 O3 2.364(6)
Ho1 O6 2.369(6)
Ho1 N1 2.469(9)
Ho1 N3 2.479(9)
F1 C7 1.297(17)
F2 C7 1.332(18)
F3 C7 1.322(16)
F1' C7 1.30(3)
F2' C7 1.345(11)
F3' C7 1.35(3)
F4 C11 1.301(19)
F5 C11 1.33(2)
F6 C11 1.38(2)
F4' C11 1.354(11)
F5' C11 1.09(3)
F6' C11 1.353(11)
F7 C12 1.312(16)
F8 C12 1.309(15)
F9 C12 1.250(15)
F10 C16 1.333(19)
F11 C16 1.297(18)
F12 C16 1.329(16)
F10' C16 1.26(3)
F11' C16 1.349(11)
F12' C16 1.32(3)
F13 C17 1.280(17)
F14 C17 1.262(15)
F15 C17 1.364(17)
F16 C21 1.258(15)
F17 C21 1.274(16)
F18 C21 1.302(16)
C1 N1 1.313(12)
C1 C2 1.321(16)
C1 H1 0.9300
C2 C3 1.368(19)
C2 H2 0.9300
C3 N2 1.358(16)
C3 H3 0.9300
C4 N3 1.309(13)
C4 C5 1.366(16)
C4 H4 0.9300
C5 C6 1.329(18)
C5 H5 0.9300
C6 N4 1.324(15)
C6 H6 0.9300
C7 C8 1.519(14)
C8 O1 1.246(11)
C8 C9 1.379(14)
C9 C10 1.384(14)
C9 H9 0.9300
C10 O2 1.248(11)
C10 C11 1.544(17)
C12 C13 1.479(15)
C13 O3 1.250(12)
C13 C14 1.377(15)
C14 C15 1.374(14)
C14 H14 0.9300
C15 O4 1.257(11)
C15 C16 1.524(17)
C17 C18 1.528(17)
C18 O5 1.241(12)
C18 C19 1.392(16)
C19 C20 1.365(16)
C19 H19 0.9300
C20 O6 1.235(12)
C20 C21 1.508(16)
N1 N2 1.359(12)
N2 H2A 0.8600
N3 N4 1.347(12)
N4 H4A 0.8600

loop_
_geom_torsion_atom_site_label_1
_geom_torsion_atom_site_label_2
_geom_torsion_atom_site_label_3
_geom_torsion_atom_site_label_4
_geom_torsion
N1 C1 C2 C3 -0.5(18)
C1 C2 C3 N2 0.6(19)
N3 C4 C5 C6 -0.7(17)
C4 C5 C6 N4 0.6(17)
F1 C7 C8 O1 62.7(15)
F1' C7 C8 O1 142(2)
F3 C7 C8 O1 -169.6(12)
F2 C7 C8 O1 -55.8(16)
F3' C7 C8 O1 -93(2)
F2' C7 C8 O1 14(2)
F1 C7 C8 C9 -116.3(14)
F1' C7 C8 C9 -37(2)
F3 C7 C8 C9 11.3(18)
F2 C7 C8 C9 125.1(13)
F3' C7 C8 C9 88(2)
F2' C7 C8 C9 -165(2)
O1 C8 C9 C10 -1.9(17)
C7 C8 C9 C10 177.0(10)
C8 C9 C10 O2 2.2(17)
C8 C9 C10 C11 -174.4(11)
O2 C10 C11 F5' 5(3)
C9 C10 C11 F5' -178(3)
O2 C10 C11 F4 174.4(16)
C9 C10 C11 F4 -9(2)
O2 C10 C11 F5 -56.3(16)
C9 C10 C11 F5 120.8(13)
O2 C10 C11 F6' 124.8(17)
C9 C10 C11 F6' -58(2)
O2 C10 C11 F4' -133.0(17)
C9 C10 C11 F4' 44(2)
O2 C10 C11 F6 57.5(16)
C9 C10 C11 F6 -125.4(13)
F9 C12 C13 O3 69.8(17)
F8 C12 C13 O3 -163.3(13)
F7 C12 C13 O3 -47.3(16)
F9 C12 C13 C14 -109.3(14)
F8 C12 C13 C14 17.6(19)
F7 C12 C13 C14 133.6(12)
O3 C13 C14 C15 -0.4(18)
C12 C13 C14 C15 178.5(11)
C13 C14 C15 O4 -1.1(18)
C13 C14 C15 C16 -179.2(11)
O4 C15 C16 F10' -15(3)
C14 C15 C16 F10' 164(2)
O4 C15 C16 F11 49.5(16)
C14 C15 C16 F11 -132.1(13)
O4 C15 C16 F12' -133(2)
C14 C15 C16 F12' 46(3)
O4 C15 C16 F12 172.9(13)
C14 C15 C16 F12 -9(2)
O4 C15 C16 F10 -69.7(16)
C14 C15 C16 F10 108.6(15)
O4 C15 C16 F11' 117(2)
C14 C15 C16 F11' -65(2)
F14 C17 C18 O5 -31.7(19)
F13 C17 C18 O5 97.3(14)
F15 C17 C18 O5 -145.1(10)
F14 C17 C18 C19 149.0(14)
F13 C17 C18 C19 -82.0(18)
F15 C17 C18 C19 35.7(16)
O5 C18 C19 C20 -0.8(19)
C17 C18 C19 C20 178.3(11)
C18 C19 C20 O6 1.7(19)
C18 C19 C20 C21 -178.6(11)
O6 C20 C21 F16 68.2(17)
C19 C20 C21 F16 -111.6(15)
O6 C20 C21 F17 -54.5(15)
C19 C20 C21 F17 125.7(14)
O6 C20 C21 F18 -168.8(12)
C19 C20 C21 F18 11.5(18)
C2 C1 N1 N2 0.2(15)
C2 C1 N1 Ho1 -179.5(9)
O5 Ho1 N1 C1 78.4(9)
O2 Ho1 N1 C1 -70.2(9)
O1 Ho1 N1 C1 -138.3(9)
O4 Ho1 N1 C1 -1.9(9)
O3 Ho1 N1 C1 5.3(12)
O6 Ho1 N1 C1 146.9(10)
N3 Ho1 N1 C1 171.3(8)
O5 Ho1 N1 N2 -101.3(9)
O2 Ho1 N1 N2 110.1(9)
O1 Ho1 N1 N2 42.0(9)
O4 Ho1 N1 N2 178.4(10)
O3 Ho1 N1 N2 -174.4(8)
O6 Ho1 N1 N2 -32.8(9)
N3 Ho1 N1 N2 -8.4(12)
C2 C3 N2 N1 -0.4(18)
C1 N1 N2 C3 0.1(15)
Ho1 N1 N2 C3 179.9(9)
C5 C4 N3 N4 0.6(14)
C5 C4 N3 Ho1 -176.8(8)
O5 Ho1 N3 C4 113.2(10)
O2 Ho1 N3 C4 -102.9(10)
O1 Ho1 N3 C4 -33.7(10)
O4 Ho1 N3 C4 -173.9(9)
O3 Ho1 N3 C4 -171.7(10)
O6 Ho1 N3 C4 41.3(10)
N1 Ho1 N3 C4 17.1(12)
O5 Ho1 N3 N4 -63.7(8)
O2 Ho1 N3 N4 80.3(8)
O1 Ho1 N3 N4 149.5(8)
O4 Ho1 N3 N4 9.3(10)
O3 Ho1 N3 N4 11.4(8)
O6 Ho1 N3 N4 -135.6(8)
N1 Ho1 N3 N4 -159.8(7)
C5 C6 N4 N3 -0.3(16)
C4 N3 N4 C6 -0.2(13)
Ho1 N3 N4 C6 177.4(9)
C9 C8 O1 Ho1 -4.8(16)
C7 C8 O1 Ho1 176.3(8)
O5 Ho1 O1 C8 -160.6(8)
O2 Ho1 O1 C8 6.8(9)
O4 Ho1 O1 C8 57.0(10)
O3 Ho1 O1 C8 -40.4(10)
O6 Ho1 O1 C8 -171.5(9)
N1 Ho1 O1 C8 112.9(9)
N3 Ho1 O1 C8 -94.1(9)
C9 C10 O2 Ho1 4.1(16)
C11 C10 O2 Ho1 -179.1(8)
O5 Ho1 O2 C10 160.7(8)
O1 Ho1 O2 C10 -6.5(9)
O4 Ho1 O2 C10 -147.4(9)
O3 Ho1 O2 C10 136.3(9)
O6 Ho1 O2 C10 -3.9(11)
N1 Ho1 O2 C10 -81.0(9)
N3 Ho1 O2 C10 68.4(9)
C14 C13 O3 Ho1 17.3(17)
C12 C13 O3 Ho1 -161.7(8)
O5 Ho1 O3 C13 -107.8(9)
O2 Ho1 O3 C13 57.6(9)
O1 Ho1 O3 C13 104.5(9)
O4 Ho1 O3 C13 -20.5(9)
O6 Ho1 O3 C13 -153.5(8)
N1 Ho1 O3 C13 -27.6(11)
N3 Ho1 O3 C13 160.9(9)
C14 C15 O4 Ho1 -14.2(16)
C16 C15 O4 Ho1 164.0(8)
O5 Ho1 O4 C15 94.9(9)
O2 Ho1 O4 C15 -57.3(8)
O1 Ho1 O4 C15 -106.5(9)
O3 Ho1 O4 C15 18.8(8)
O6 Ho1 O4 C15 151.5(8)
N1 Ho1 O4 C15 -165.7(9)
N3 Ho1 O4 C15 20.9(10)
C19 C18 O5 Ho1 -13.1(17)
C17 C18 O5 Ho1 167.7(9)
O2 Ho1 O5 C18 -154.4(9)
O1 Ho1 O5 C18 5.0(12)
O4 Ho1 O5 C18 156.1(10)
O3 Ho1 O5 C18 -130.3(10)
O6 Ho1 O5 C18 16.1(9)
N1 Ho1 O5 C18 85.9(10)
N3 Ho1 O5 C18 -58.9(10)
C19 C20 O6 Ho1 10.8(17)
C21 C20 O6 Ho1 -168.9(7)
O5 Ho1 O6 C20 -14.8(9)
O2 Ho1 O6 C20 155.7(8)
O1 Ho1 O6 C20 158.4(10)
O4 Ho1 O6 C20 -75.6(10)
O3 Ho1 O6 C20 31.9(10)
N1 Ho1 O6 C20 -117.8(10)
N3 Ho1 O6 C20 76.5(9)
